data_4075340
loop_
_publ_author_name
'Jeon, You-Moon'
'Heo, Jungseok'
'Brown, Aaron M.'
'Mirkin, Chad A.'

_publ_section_title
;
 Triple-Decker Complexes Formed via the Weak Link Approach.
;
_journal_issue 11
_journal_name_full Organometallics
_journal_page_first 2729
_journal_page_last 2732
_journal_paper_doi 10.1021/om0602310
_journal_volume 25
_journal_year 2006
_chemical_formula_sum 'C90 H106 Cl2 O4 P4 Rh2 S2'
_chemical_formula_weight 1716.47
_chemical_name_systematic
; 
 ? 
;
_space_group_IT_number 14
_symmetry_cell_setting monoclinic
_symmetry_space_group_name_Hall '-P 2ybc'
_symmetry_space_group_name_H-M 'P 1 21/c 1'
_atom_sites_solution_hydrogens geom
_atom_sites_solution_primary direct
_atom_sites_solution_secondary difmap
_audit_creation_method SHELXL-97
_cell_angle_alpha 90.00
_cell_angle_beta 104.004(5)
_cell_angle_gamma 90.00
_cell_formula_units_Z 2
_cell_length_a 17.497(5)
_cell_length_b 14.530(4)
_cell_length_c 16.851(5)
_cell_measurement_temperature 153(2)
_cell_volume 4157(2)
_computing_cell_refinement 'Bruker SMART'
_computing_data_collection 'Bruker SMART'
_computing_data_reduction 'Bruker SAINT'
_computing_molecular_graphics 'Bruker SHELXTL'
_computing_publication_material 'Bruker SHELXTL'
_computing_structure_refinement 'SHELXL-97 (Sheldrick, 1997)'
_computing_structure_solution 'SHELXS-97 (Sheldrick, 1990)'
_diffrn_ambient_temperature 153(2)
_diffrn_measured_fraction_theta_full 0.904
_diffrn_measured_fraction_theta_max 0.904
_diffrn_measurement_device_type 'CCD area detector'
_diffrn_measurement_method 'phi and omega scans'
_diffrn_radiation_monochromator graphite
_diffrn_radiation_source 'fine-focus sealed tube'
_diffrn_radiation_type MoK\a
_diffrn_radiation_wavelength 0.71073
_diffrn_reflns_av_R_equivalents 0.1317
_diffrn_reflns_av_sigmaI/netI 0.0934
_diffrn_reflns_limit_h_max 23
_diffrn_reflns_limit_h_min -23
_diffrn_reflns_limit_k_max 18
_diffrn_reflns_limit_k_min -18
_diffrn_reflns_limit_l_max 22
_diffrn_reflns_limit_l_min -22
_diffrn_reflns_number 37845
_diffrn_reflns_theta_full 28.85
_diffrn_reflns_theta_max 28.85
_diffrn_reflns_theta_min 1.20
_exptl_absorpt_coefficient_mu 0.639
_exptl_absorpt_correction_type none
_exptl_crystal_colour yellow
_exptl_crystal_density_diffrn 1.371
_exptl_crystal_density_method 'not measured'
_exptl_crystal_description cut
_exptl_crystal_F_000 1788
_refine_diff_density_max 1.452
_refine_diff_density_min -0.647
_refine_diff_density_rms 0.110
_refine_ls_extinction_method none
_refine_ls_goodness_of_fit_ref 1.004
_refine_ls_hydrogen_treatment mixed
_refine_ls_matrix_type full
_refine_ls_number_parameters 469
_refine_ls_number_reflns 9840
_refine_ls_number_restraints 0
_refine_ls_restrained_S_all 1.004
_refine_ls_R_factor_all 0.0803
_refine_ls_R_factor_gt 0.0443
_refine_ls_shift/su_max 0.014
_refine_ls_shift/su_mean 0.002
_refine_ls_structure_factor_coef Fsqd
_refine_ls_weighting_details 'calc w=1/[\s^2^(Fo^2^)+(0.0538P)^2^+0.6515P] where P=(Fo^2^+2Fc^2^)/3'
_refine_ls_weighting_scheme calc
_refine_ls_wR_factor_gt 0.1077
_refine_ls_wR_factor_ref 0.1267
_reflns_number_gt 6715
_reflns_number_total 9840
_reflns_threshold_expression >2sigma(I)
_cod_data_source_file om0602310si20060321_044602.cif
_cod_data_source_block Complex-3a
_cod_depositor_comments
;
The following automatic conversions were performed:

'_symmetry_cell_setting' value 'Monoclinic' changed to 'monoclinic'
according to /home/saulius/struct/CIF-dictionaries/cif_core.dic
dictionary named 'cif_core.dic' version 2.4.1 from 2010-06-29.

Automatic conversion script
Id: cif_fix_values 1715 2011-07-08 13:25:40Z adriana 
;
_cod_original_sg_symbol_H-M P2(1)/c
_cod_database_code 4075340

loop_
_symmetry_equiv_pos_as_xyz
'x, y, z'
'-x, y+1/2, -z+1/2'
'-x, -y, -z'
'x, -y-1/2, z-1/2'

loop_
_atom_site_label
_atom_site_type_symbol
_atom_site_fract_x
_atom_site_fract_y
_atom_site_fract_z
_atom_site_U_iso_or_equiv
_atom_site_adp_type
_atom_site_occupancy
_atom_site_symmetry_multiplicity
_atom_site_calc_flag
_atom_site_refinement_flags
Rh1 Rh 0.381968(15) 0.217665(16) 0.415951(14) 0.01983(8) Uani 1 1 d .
S1 S 0.49007(5) 0.28227(5) 0.50907(5) 0.02267(17) Uani 1 1 d .
P2 P 0.28761(5) 0.14964(6) 0.31881(5) 0.02192(18) Uani 1 1 d .
P1 P 0.33509(5) 0.18557(6) 0.52247(5) 0.02083(18) Uani 1 1 d .
Cl1 Cl 0.44024(5) 0.27671(6) 0.31162(5) 0.02955(19) Uani 1 1 d .
O1 O 0.14879(15) 0.37195(17) 0.25708(14) 0.0344(6) Uani 1 1 d .
O2 O 0.2135(2) 0.7022(2) 0.1908(3) 0.0761(11) Uani 1 1 d .
C1 C 0.5546(2) 0.4507(2) 0.55715(19) 0.0244(7) Uani 1 1 d .
H1A H 0.5921 0.4167 0.5963 0.029 Uiso 1 1 calc R
C2 C 0.4925(2) 0.4054(2) 0.50443(19) 0.0225(7) Uani 1 1 d .
C3 C 0.4383(2) 0.4542(2) 0.44739(19) 0.0243(7) Uani 1 1 d .
H3A H 0.3961 0.4232 0.4112 0.029 Uiso 1 1 calc R
C4 C 0.4707(2) 0.2643(2) 0.61039(19) 0.0260(7) Uani 1 1 d .
H4A H 0.4931 0.2045 0.6329 0.031 Uiso 1 1 calc R
H4B H 0.4964 0.3135 0.6481 0.031 Uiso 1 1 calc R
C5 C 0.3831(2) 0.2652(2) 0.60414(19) 0.0261(7) Uani 1 1 d .
H5A H 0.3620 0.3281 0.5915 0.031 Uiso 1 1 calc R
H5B H 0.3725 0.2458 0.6568 0.031 Uiso 1 1 calc R
C6 C 0.3599(2) 0.0738(2) 0.5719(2) 0.0240(7) Uani 1 1 d .
C7 C 0.3403(2) 0.0492(2) 0.6445(2) 0.0326(8) Uani 1 1 d .
H7A H 0.3113 0.0907 0.6696 0.039 Uiso 1 1 calc R
C8 C 0.3628(2) -0.0356(3) 0.6802(2) 0.0379(9) Uani 1 1 d .
H8A H 0.3489 -0.0522 0.7294 0.045 Uiso 1 1 calc R
C9 C 0.4053(2) -0.0958(3) 0.6448(3) 0.0411(10) Uani 1 1 d .
H9A H 0.4203 -0.1539 0.6694 0.049 Uiso 1 1 calc R
C10 C 0.4260(2) -0.0722(2) 0.5740(2) 0.0369(9) Uani 1 1 d .
H10A H 0.4556 -0.1139 0.5498 0.044 Uiso 1 1 calc R
C11 C 0.4039(2) 0.0123(2) 0.5379(2) 0.0305(8) Uani 1 1 d .
H11A H 0.4190 0.0286 0.4892 0.037 Uiso 1 1 calc R
C12 C 0.2311(2) 0.2038(2) 0.52202(19) 0.0243(7) Uani 1 1 d .
C13 C 0.1802(2) 0.1337(3) 0.5317(2) 0.0318(8) Uani 1 1 d .
H13A H 0.1986 0.0721 0.5390 0.038 Uiso 1 1 calc R
C14 C 0.1024(2) 0.1536(3) 0.5306(3) 0.0435(10) Uani 1 1 d .
H14A H 0.0681 0.1055 0.5383 0.052 Uiso 1 1 calc R
C15 C 0.0743(2) 0.2420(3) 0.5185(3) 0.0453(10) Uani 1 1 d .
H15A H 0.0209 0.2550 0.5176 0.054 Uiso 1 1 calc R
C16 C 0.1245(2) 0.3118(3) 0.5078(2) 0.0400(10) Uani 1 1 d .
H16A H 0.1054 0.3731 0.4992 0.048 Uiso 1 1 calc R
C17 C 0.2020(2) 0.2930(2) 0.5097(2) 0.0310(8) Uani 1 1 d .
H17A H 0.2360 0.3416 0.5024 0.037 Uiso 1 1 calc R
C18 C 0.1098(2) 0.4273(2) 0.3028(2) 0.0301(8) Uani 1 1 d .
C19 C 0.0362(2) 0.3977(3) 0.3117(2) 0.0349(9) Uani 1 1 d .
C20 C -0.0036(2) 0.4534(3) 0.3559(2) 0.0397(9) Uani 1 1 d .
C21 C 0.0303(3) 0.5364(3) 0.3873(2) 0.0408(10) Uani 1 1 d .
H21A H 0.0022 0.5750 0.4159 0.049 Uiso 1 1 calc R
C22 C 0.1030(2) 0.5647(3) 0.3785(2) 0.0384(9) Uani 1 1 d .
C23 C 0.1450(2) 0.5085(2) 0.3365(2) 0.0335(8) Uani 1 1 d .
C24 C 0.0014(3) 0.3076(3) 0.2759(3) 0.0493(11) Uani 1 1 d .
H24A H -0.0503 0.2990 0.2877 0.074 Uiso 1 1 calc R
H24B H 0.0364 0.2570 0.3002 0.074 Uiso 1 1 calc R
H24C H -0.0045 0.3081 0.2166 0.074 Uiso 1 1 calc R
C25 C -0.0819(3) 0.4267(3) 0.3697(3) 0.0569(13) Uani 1 1 d .
H25A H -0.0979 0.3670 0.3439 0.085 Uiso 1 1 calc R
H25B H -0.1212 0.4734 0.3457 0.085 Uiso 1 1 calc R
H25C H -0.0781 0.4223 0.4286 0.085 Uiso 1 1 calc R
C26 C 0.1374(3) 0.6556(3) 0.4139(3) 0.0526(12) Uani 1 1 d .
H26A H 0.1006 0.6859 0.4411 0.079 Uiso 1 1 calc R
H26B H 0.1462 0.6951 0.3699 0.079 Uiso 1 1 calc R
H26C H 0.1875 0.6446 0.4537 0.079 Uiso 1 1 calc R
C27 C 0.2262(2) 0.5340(3) 0.3292(3) 0.0483(11) Uani 1 1 d .
H27A H 0.2459 0.4866 0.2979 0.072 Uiso 1 1 calc R
H27B H 0.2615 0.5388 0.3839 0.072 Uiso 1 1 calc R
H27C H 0.2243 0.5933 0.3011 0.072 Uiso 1 1 calc R
C28 C 0.2001(2) 0.3065(2) 0.3082(2) 0.0302(8) Uani 1 1 d .
H28A H 0.1714 0.2743 0.3439 0.036 Uiso 1 1 calc R
H28B H 0.2458 0.3388 0.3434 0.036 Uiso 1 1 calc R
C29 C 0.2279(2) 0.2382(2) 0.2541(2) 0.0283(8) Uani 1 1 d .
H29A H 0.2598 0.2699 0.2212 0.034 Uiso 1 1 calc R
H29B H 0.1820 0.2093 0.2162 0.034 Uiso 1 1 calc R
C30 C 0.2139(2) 0.0715(2) 0.34262(19) 0.0271(7) Uani 1 1 d .
C31 C 0.2409(3) -0.0098(2) 0.3836(2) 0.0369(9) Uani 1 1 d .
H31A H 0.2958 -0.0221 0.3982 0.044 Uiso 1 1 calc R
C32 C 0.1896(3) -0.0729(3) 0.4036(3) 0.0513(12) Uani 1 1 d .
H32A H 0.2093 -0.1278 0.4319 0.062 Uiso 1 1 calc R
C33 C 0.1093(3) -0.0559(4) 0.3821(3) 0.0601(14) Uani 1 1 d .
H33A H 0.0737 -0.0990 0.3957 0.072 Uiso 1 1 calc R
C34 C 0.0815(3) 0.0233(4) 0.3412(3) 0.0551(13) Uani 1 1 d .
H34A H 0.0265 0.0351 0.3265 0.066 Uiso 1 1 calc R
C35 C 0.1335(2) 0.0865(3) 0.3210(2) 0.0399(9) Uani 1 1 d .
H35A H 0.1134 0.1408 0.2919 0.048 Uiso 1 1 calc R
C36 C 0.3219(2) 0.0779(2) 0.24509(19) 0.0241(7) Uani 1 1 d .
C37 C 0.3986(2) 0.0464(2) 0.2624(2) 0.0328(8) Uani 1 1 d .
H37A H 0.4344 0.0647 0.3118 0.039 Uiso 1 1 calc R
C38 C 0.4241(2) -0.0120(3) 0.2084(3) 0.0400(10) Uani 1 1 d .
H38A H 0.4766 -0.0347 0.2219 0.048 Uiso 1 1 calc R
C39 C 0.3735(3) -0.0369(3) 0.1356(2) 0.0408(10) Uani 1 1 d .
H39A H 0.3912 -0.0756 0.0982 0.049 Uiso 1 1 calc R
C40 C 0.2973(3) -0.0055(2) 0.1172(2) 0.0362(9) Uani 1 1 d .
H40A H 0.2622 -0.0227 0.0671 0.043 Uiso 1 1 calc R
C41 C 0.2709(2) 0.0513(2) 0.17165(19) 0.0285(8) Uani 1 1 d .
H41A H 0.2179 0.0721 0.1586 0.034 Uiso 1 1 calc R
C42 C 0.3108(4) 0.7895(4) 0.2805(6) 0.118(3) Uani 1 1 d .
H42A H 0.3494 0.8386 0.2812 0.176 Uiso 1 1 calc R
H42B H 0.3382 0.7335 0.3044 0.176 Uiso 1 1 calc R
H42C H 0.2736 0.8086 0.3124 0.176 Uiso 1 1 calc R
C43 C 0.2661(4) 0.7703(4) 0.1925(5) 0.086(2) Uani 1 1 d .
H43A H 0.2385 0.8268 0.1681 0.104 Uiso 1 1 calc R
H43B H 0.3037 0.7523 0.1597 0.104 Uiso 1 1 calc R
C44 C 0.1766(4) 0.6688(5) 0.1109(3) 0.0800(18) Uani 1 1 d .
H44A H 0.2170 0.6416 0.0858 0.096 Uiso 1 1 calc R
H44B H 0.1516 0.7207 0.0761 0.096 Uiso 1 1 calc R
C45 C 0.1174(4) 0.5999(4) 0.1147(4) 0.0821(17) Uani 1 1 d .
H45A H 0.0932 0.5778 0.0594 0.123 Uiso 1 1 calc R
H45B H 0.0768 0.6273 0.1385 0.123 Uiso 1 1 calc R
H45C H 0.1422 0.5483 0.1487 0.123 Uiso 1 1 calc R

loop_
_atom_site_aniso_label
_atom_site_aniso_U_11
_atom_site_aniso_U_22
_atom_site_aniso_U_33
_atom_site_aniso_U_23
_atom_site_aniso_U_13
_atom_site_aniso_U_12
Cl1 0.0383(5) 0.0273(4) 0.0255(4) -0.0018(3) 0.0127(4) -0.0079(4)
S1 0.0251(4) 0.0174(4) 0.0254(4) -0.0019(3) 0.0059(3) -0.0019(3)
Rh1 0.02331(15) 0.01530(12) 0.02161(13) -0.00202(10) 0.00685(10) -0.00214(11)
P2 0.0235(5) 0.0191(4) 0.0236(4) -0.0033(3) 0.0066(3) -0.0017(4)
P1 0.0239(5) 0.0166(4) 0.0230(4) -0.0007(3) 0.0075(3) 0.0001(3)
O1 0.0403(16) 0.0325(14) 0.0301(13) 0.0025(10) 0.0079(11) 0.0143(12)
O2 0.082(3) 0.051(2) 0.108(3) 0.014(2) 0.049(3) 0.004(2)
C1 0.0264(19) 0.0184(16) 0.0264(16) -0.0002(13) 0.0027(14) -0.0016(14)
C2 0.0255(18) 0.0175(15) 0.0258(16) -0.0022(12) 0.0089(13) -0.0040(14)
C3 0.0237(18) 0.0195(16) 0.0287(17) -0.0042(13) 0.0047(14) -0.0059(14)
C4 0.032(2) 0.0243(18) 0.0204(16) 0.0032(12) 0.0043(14) -0.0062(15)
C5 0.036(2) 0.0224(18) 0.0211(16) -0.0022(12) 0.0093(14) -0.0015(15)
C6 0.0228(18) 0.0177(16) 0.0325(17) 0.0026(13) 0.0087(14) 0.0000(14)
C7 0.041(2) 0.0249(18) 0.0349(19) 0.0014(15) 0.0138(17) 0.0026(17)
C8 0.039(2) 0.033(2) 0.043(2) 0.0150(17) 0.0120(18) 0.0021(18)
C9 0.033(2) 0.027(2) 0.062(3) 0.0161(18) 0.0087(19) 0.0037(17)
C10 0.035(2) 0.0226(18) 0.054(2) -0.0018(17) 0.0126(18) 0.0068(17)
C11 0.026(2) 0.0262(18) 0.041(2) 0.0007(15) 0.0117(16) 0.0024(15)
C12 0.0231(18) 0.0298(18) 0.0210(15) -0.0051(13) 0.0071(13) 0.0034(14)
C13 0.029(2) 0.0321(19) 0.0351(19) -0.0055(15) 0.0102(16) -0.0010(16)
C14 0.028(2) 0.052(3) 0.052(2) -0.006(2) 0.0134(18) -0.003(2)
C15 0.028(2) 0.059(3) 0.049(2) -0.012(2) 0.0103(19) 0.011(2)
C16 0.037(2) 0.044(2) 0.036(2) -0.0028(17) 0.0026(17) 0.0180(19)
C17 0.035(2) 0.0294(19) 0.0279(18) 0.0001(14) 0.0054(15) 0.0074(16)
C18 0.028(2) 0.0276(18) 0.0360(19) 0.0054(15) 0.0093(15) 0.0107(16)
C19 0.031(2) 0.0302(19) 0.040(2) 0.0053(16) 0.0028(16) 0.0058(17)
C20 0.030(2) 0.043(2) 0.045(2) 0.0056(18) 0.0080(17) 0.0117(19)
C21 0.044(3) 0.035(2) 0.047(2) 0.0021(18) 0.0160(19) 0.0163(19)
C22 0.041(2) 0.031(2) 0.044(2) -0.0011(17) 0.0108(18) 0.0084(18)
C23 0.034(2) 0.0281(19) 0.039(2) 0.0059(15) 0.0085(16) 0.0068(16)
C24 0.038(3) 0.038(2) 0.067(3) -0.001(2) 0.002(2) 0.004(2)
C25 0.033(3) 0.060(3) 0.082(3) 0.014(3) 0.023(2) 0.012(2)
C26 0.053(3) 0.031(2) 0.072(3) -0.010(2) 0.013(2) 0.006(2)
C27 0.039(3) 0.033(2) 0.076(3) 0.003(2) 0.021(2) -0.0010(19)
C28 0.031(2) 0.0270(18) 0.0310(18) -0.0013(14) 0.0036(15) 0.0059(15)
C29 0.030(2) 0.0277(18) 0.0275(17) -0.0012(14) 0.0074(14) 0.0072(15)
C30 0.029(2) 0.0282(18) 0.0253(17) -0.0086(14) 0.0096(14) -0.0085(15)
C31 0.048(3) 0.0289(19) 0.037(2) -0.0032(16) 0.0166(18) -0.0116(18)
C32 0.073(4) 0.039(2) 0.048(2) -0.006(2) 0.026(2) -0.024(2)
C33 0.075(4) 0.055(3) 0.061(3) -0.023(2) 0.038(3) -0.041(3)
C34 0.035(3) 0.064(3) 0.072(3) -0.029(3) 0.024(2) -0.022(2)
C35 0.032(2) 0.042(2) 0.047(2) -0.0160(18) 0.0136(18) -0.0143(18)
C36 0.030(2) 0.0165(15) 0.0276(16) -0.0047(12) 0.0113(14) -0.0055(14)
C37 0.030(2) 0.0275(19) 0.041(2) -0.0046(15) 0.0082(16) 0.0015(16)
C38 0.038(2) 0.0264(19) 0.059(3) -0.0063(18) 0.020(2) 0.0020(17)
C39 0.063(3) 0.0254(19) 0.045(2) -0.0080(16) 0.035(2) -0.0041(19)
C40 0.055(3) 0.0262(19) 0.0310(19) -0.0057(15) 0.0170(18) -0.0090(18)
C41 0.036(2) 0.0238(17) 0.0260(17) -0.0018(13) 0.0081(15) -0.0061(15)
C42 0.095(6) 0.053(4) 0.228(10) -0.046(5) 0.085(7) -0.037(4)
C43 0.072(4) 0.041(3) 0.158(7) 0.034(4) 0.051(5) 0.014(3)
C44 0.082(4) 0.093(5) 0.062(4) 0.028(3) 0.013(3) 0.029(4)
C45 0.077(4) 0.081(4) 0.089(4) -0.008(3) 0.024(3) 0.001(4)

loop_
_atom_type_symbol
_atom_type_description
_atom_type_scat_dispersion_real
_atom_type_scat_dispersion_imag
_atom_type_scat_source
C C 0.0033 0.0016 'International Tables Vol C Tables 4.2.6.8 and 6.1.1.4'
H H 0.0000 0.0000 'International Tables Vol C Tables 4.2.6.8 and 6.1.1.4'
O O 0.0106 0.0060 'International Tables Vol C Tables 4.2.6.8 and 6.1.1.4'
P P 0.1023 0.0942 'International Tables Vol C Tables 4.2.6.8 and 6.1.1.4'
S S 0.1246 0.1234 'International Tables Vol C Tables 4.2.6.8 and 6.1.1.4'
Cl Cl 0.1484 0.1585 'International Tables Vol C Tables 4.2.6.8 and 6.1.1.4'
Rh Rh -1.1178 0.9187 'International Tables Vol C Tables 4.2.6.8 and 6.1.1.4'

loop_
_geom_angle_atom_site_label_1
_geom_angle_atom_site_label_2
_geom_angle_atom_site_label_3
_geom_angle
_geom_angle_site_symmetry_3
C2 S1 C4 101.19(15) .
C2 S1 Rh1 113.26(11) .
C4 S1 Rh1 105.35(11) .
P1 Rh1 P2 98.50(4) .
P1 Rh1 S1 86.46(4) .
P2 Rh1 S1 173.65(3) .
P1 Rh1 Cl1 170.26(3) .
P2 Rh1 Cl1 89.49(4) .
S1 Rh1 Cl1 85.99(4) .
C36 P2 C30 99.15(15) .
C36 P2 C29 103.22(15) .
C30 P2 C29 103.55(17) .
C36 P2 Rh1 116.11(12) .
C30 P2 Rh1 122.90(11) .
C29 P2 Rh1 109.56(12) .
C6 P1 C5 101.68(15) .
C6 P1 C12 104.81(15) .
C5 P1 C12 100.64(15) .
C6 P1 Rh1 117.82(11) .
C5 P1 Rh1 106.57(11) .
C12 P1 Rh1 122.09(11) .
C18 O1 C28 111.4(2) .
C43 O2 C44 114.8(5) .
C2 C1 C3 120.1(3) 3_666
C3 C2 C1 120.2(3) .
C3 C2 S1 121.8(2) .
C1 C2 S1 117.9(2) .
C2 C3 C1 119.7(3) 3_666
C5 C4 S1 110.3(2) .
C4 C5 P1 108.6(2) .
C11 C6 C7 118.4(3) .
C11 C6 P1 118.4(2) .
C7 C6 P1 123.1(3) .
C8 C7 C6 120.2(3) .
C9 C8 C7 120.4(4) .
C10 C9 C8 120.2(3) .
C9 C10 C11 120.0(3) .
C10 C11 C6 120.8(3) .
C13 C12 C17 118.6(3) .
C13 C12 P1 123.8(3) .
C17 C12 P1 117.6(3) .
C12 C13 C14 120.1(4) .
C15 C14 C13 120.8(4) .
C14 C15 C16 119.4(4) .
C17 C16 C15 120.3(4) .
C16 C17 C12 120.8(4) .
C23 C18 O1 119.1(3) .
C23 C18 C19 123.1(3) .
O1 C18 C19 117.8(3) .
C20 C19 C18 118.1(4) .
C20 C19 C24 120.8(4) .
C18 C19 C24 121.1(3) .
C21 C20 C19 118.9(4) .
C21 C20 C25 119.2(4) .
C19 C20 C25 121.8(4) .
C22 C21 C20 122.5(4) .
C21 C22 C23 119.4(4) .
C21 C22 C26 120.5(4) .
C23 C22 C26 120.1(4) .
C18 C23 C22 117.9(4) .
C18 C23 C27 120.8(3) .
C22 C23 C27 121.3(4) .
O1 C28 C29 108.6(3) .
C28 C29 P2 108.8(2) .
C35 C30 C31 117.8(3) .
C35 C30 P2 124.7(3) .
C31 C30 P2 117.5(3) .
C32 C31 C30 121.5(4) .
C31 C32 C33 119.7(5) .
C34 C33 C32 119.8(4) .
C33 C34 C35 120.3(5) .
C30 C35 C34 121.0(4) .
C37 C36 C41 118.5(3) .
C37 C36 P2 120.4(3) .
C41 C36 P2 121.1(3) .
C36 C37 C38 120.8(4) .
C39 C38 C37 120.2(4) .
C40 C39 C38 119.6(3) .
C39 C40 C41 120.5(4) .
C40 C41 C36 120.4(4) .
O2 C43 C42 109.9(5) .
O2 C44 C45 110.9(5) .

loop_
_geom_bond_atom_site_label_1
_geom_bond_atom_site_label_2
_geom_bond_distance
_geom_bond_site_symmetry_2
Cl1 Rh1 2.3945(9) .
S1 C2 1.792(3) .
S1 C4 1.838(3) .
S1 Rh1 2.3419(10) .
Rh1 P1 2.1964(10) .
Rh1 P2 2.2527(9) .
P2 C36 1.830(3) .
P2 C30 1.835(3) .
P2 C29 1.840(4) .
P1 C6 1.829(3) .
P1 C5 1.838(3) .
P1 C12 1.836(3) .
O1 C18 1.400(4) .
O1 C28 1.441(4) .
O2 C43 1.348(6) .
O2 C44 1.430(7) .
C1 C2 1.391(4) .
C1 C3 1.390(4) 3_666
C2 C3 1.373(5) .
C3 C1 1.390(4) 3_666
C4 C5 1.510(5) .
C6 C11 1.391(5) .
C6 C7 1.395(5) .
C7 C8 1.386(5) .
C8 C9 1.373(5) .
C9 C10 1.372(5) .
C10 C11 1.383(5) .
C12 C13 1.390(5) .
C12 C17 1.390(5) .
C13 C14 1.387(5) .
C14 C15 1.372(6) .
C15 C16 1.382(6) .
C16 C17 1.376(5) .
C18 C23 1.388(5) .
C18 C19 1.399(5) .
C19 C20 1.395(5) .
C19 C24 1.507(6) .
C20 C21 1.390(6) .
C20 C25 1.495(6) .
C21 C22 1.379(6) .
C22 C23 1.400(5) .
C22 C26 1.513(6) .
C23 C27 1.503(5) .
C28 C29 1.506(5) .
C30 C35 1.383(5) .
C30 C31 1.392(5) .
C31 C32 1.380(5) .
C32 C33 1.385(7) .
C33 C34 1.368(7) .
C34 C35 1.391(6) .
C36 C37 1.380(5) .
C36 C41 1.393(5) .
C37 C38 1.395(5) .
C38 C39 1.377(6) .
C39 C40 1.371(6) .
C40 C41 1.393(5) .
C42 C43 1.526(10) .
C44 C45 1.454(8) .
